data_7025207
loop_
_publ_author_name
'Lee, David K. Y.'
'Jackson, Anne-Martine S'
'Fushimi, Toshiki'
'Yennawar, Hemant'
'Allcock, Harry R.'

_publ_section_title
;
 Synthesis and inclusion behavior of cyclotriphosphazene molecules with
 asymmetric spiro rings.
;
_journal_issue 22
_journal_name_full 'Dalton transactions (Cambridge, England : 2003)'
_journal_page_first 5341
_journal_page_last 5348
_journal_paper_doi 10.1039/b925734a
_journal_volume 39
_journal_year 2010
_chemical_formula_sum 'C24 H27 N6 O3 P3'
_chemical_formula_weight 540.42
_chemical_name_common 'Phosphazene 3 with no inclusion'
_chemical_name_systematic
;
?
;
_space_group_IT_number 19
_symmetry_cell_setting orthorhombic
_symmetry_space_group_name_Hall 'P 2ac 2ab'
_symmetry_space_group_name_H-M 'P 21 21 21'
_atom_sites_solution_hydrogens geom
_atom_sites_solution_primary direct
_atom_sites_solution_secondary difmap
_audit_creation_method SHELXL-97
_cell_angle_alpha 90.00
_cell_angle_beta 90.00
_cell_angle_gamma 90.00
_cell_formula_units_Z 8
_cell_length_a 9.4582(8)
_cell_length_b 22.3485(18)
_cell_length_c 25.314(2)
_cell_measurement_reflns_used 8652
_cell_measurement_temperature 298(2)
_cell_measurement_theta_max 24.322
_cell_measurement_theta_min 2.298
_cell_volume 5350.8(8)
_computing_cell_refinement 'Bruker SMART'
_computing_data_collection 'Bruker SMART'
_computing_data_reduction 'Bruker SAINT'
_computing_molecular_graphics 'Bruker SHELXTL'
_computing_publication_material 'Bruker SHELXTL'
_computing_structure_refinement 'SHELXL-97 (Sheldrick, 1997)'
_computing_structure_solution 'SHELXS-97 (Sheldrick, 1990)'
_diffrn_ambient_temperature 298(2)
_diffrn_measured_fraction_theta_full 0.999
_diffrn_measured_fraction_theta_max 0.999
_diffrn_measurement_device_type 'CCD area detector'
_diffrn_measurement_method 'phi and omega scans'
_diffrn_radiation_monochromator graphite
_diffrn_radiation_source 'fine-focus sealed tube'
_diffrn_radiation_type MoK\a
_diffrn_radiation_wavelength 0.71073
_diffrn_reflns_av_R_equivalents 0.0299
_diffrn_reflns_av_sigmaI/netI 0.0387
_diffrn_reflns_limit_h_max 12
_diffrn_reflns_limit_h_min -11
_diffrn_reflns_limit_k_max 29
_diffrn_reflns_limit_k_min -20
_diffrn_reflns_limit_l_max 33
_diffrn_reflns_limit_l_min -27
_diffrn_reflns_number 36694
_diffrn_reflns_theta_full 28.29
_diffrn_reflns_theta_max 28.29
_diffrn_reflns_theta_min 1.85
_exptl_absorpt_coefficient_mu 0.260
_exptl_absorpt_correction_T_max 0.950
_exptl_absorpt_correction_T_min 0.892
_exptl_absorpt_correction_type empirical
_exptl_absorpt_process_details SADABS
_exptl_crystal_colour colorless
_exptl_crystal_density_diffrn 1.342
_exptl_crystal_density_method 'not measured'
_exptl_crystal_description plate
_exptl_crystal_F_000 2256
_exptl_crystal_size_max 0.42
_exptl_crystal_size_mid 0.27
_exptl_crystal_size_min 0.21
_refine_diff_density_max 0.453
_refine_diff_density_min -0.421
_refine_diff_density_rms 0.059
_refine_ls_abs_structure_details 'Flack H D (1983), Acta Cryst. A39, 876-881'
_refine_ls_abs_structure_Flack -0.03(8)
_refine_ls_extinction_method none
_refine_ls_goodness_of_fit_ref 1.013
_refine_ls_hydrogen_treatment noref
_refine_ls_matrix_type full
_refine_ls_number_parameters 649
_refine_ls_number_reflns 13241
_refine_ls_number_restraints 504
_refine_ls_restrained_S_all 1.021
_refine_ls_R_factor_all 0.0747
_refine_ls_R_factor_gt 0.0557
_refine_ls_shift/su_max 0.001
_refine_ls_shift/su_mean 0.000
_refine_ls_structure_factor_coef Fsqd
_refine_ls_weighting_details 'calc w=1/[\s^2^(Fo^2^)+(0.0883P)^2^+0.7839P] where P=(Fo^2^+2Fc^2^)/3'
_refine_ls_weighting_scheme calc
_refine_ls_wR_factor_gt 0.1398
_refine_ls_wR_factor_ref 0.1528
_reflns_number_gt 10257
_reflns_number_total 13241
_reflns_threshold_expression >2sigma(I)
_cod_data_source_file b925734a.txt
_cod_data_source_block amj6s
_cod_depositor_comments
;
The following automatic conversions were performed:

'_symmetry_cell_setting' value 'Orthorhombic' changed to
'orthorhombic' according to
/home/saulius/struct/CIF-dictionaries/cif_core.dic dictionary named
'cif_core.dic' version 2.4.2 from 2011-04-26.

Automatic conversion script
Id: cif_fix_values 1891 2012-01-12 08:04:46Z andrius 
;
_cod_original_sg_symbol_H-M P2(1)2(1)2(1)
_cod_database_code 7025207

loop_
_symmetry_equiv_pos_as_xyz
'x, y, z'
'-x+1/2, -y, z+1/2'
'-x, y+1/2, -z+1/2'
'x+1/2, -y+1/2, -z'

loop_
_atom_site_label
_atom_site_type_symbol
_atom_site_fract_x
_atom_site_fract_y
_atom_site_fract_z
_atom_site_U_iso_or_equiv
_atom_site_adp_type
_atom_site_occupancy
_atom_site_symmetry_multiplicity
_atom_site_calc_flag
_atom_site_refinement_flags
C1 C 0.7633(4) -0.11057(18) 1.12274(15) 0.0638(10) Uani 1 1 d U
H1A H 0.7360 -0.1507 1.1123 0.077 Uiso 1 1 calc R
H1B H 0.7256 -0.1026 1.1577 0.077 Uiso 1 1 calc R
C2 C 0.9231(4) -0.10431(16) 1.12265(13) 0.0558(8) Uani 1 1 d U
H2 H 0.9500 -0.0694 1.1439 0.067 Uiso 1 1 calc R
C3 C 0.9962(4) -0.15931(17) 1.14406(14) 0.0583(9) Uani 1 1 d U
C4 C 1.0416(7) -0.1605(3) 1.1956(2) 0.109(2) Uani 1 1 d U
H4 H 1.0319 -0.1263 1.2162 0.131 Uiso 1 1 calc R
C5 C 1.0999(10) -0.2101(4) 1.2173(3) 0.151(3) Uani 1 1 d U
H5 H 1.1311 -0.2091 1.2521 0.182 Uiso 1 1 calc R
C6 C 1.1133(8) -0.2607(3) 1.1890(3) 0.125(2) Uani 1 1 d U
H6 H 1.1500 -0.2950 1.2046 0.150 Uiso 1 1 calc R
C7 C 1.0730(6) -0.2614(2) 1.1376(3) 0.1000(17) Uani 1 1 d U
H7 H 1.0851 -0.2958 1.1174 0.120 Uiso 1 1 calc R
C8 C 1.0132(5) -0.21029(19) 1.11534(19) 0.0774(12) Uani 1 1 d U
H8 H 0.9843 -0.2110 1.0802 0.093 Uiso 1 1 calc R
C9 C 0.7416(4) 0.17468(16) 1.05622(16) 0.0642(10) Uani 1 1 d U
H9A H 0.7608 0.1775 1.0938 0.077 Uiso 1 1 calc R
H9B H 0.6676 0.2030 1.0474 0.077 Uiso 1 1 calc R
C10 C 0.8748(4) 0.18833(14) 1.02470(14) 0.0558(9) Uani 1 1 d U
H10 H 0.8488 0.2012 0.9890 0.067 Uiso 1 1 calc R
C11 C 0.9648(4) 0.23601(14) 1.05072(15) 0.0579(9) Uani 1 1 d U
C12 C 1.0569(6) 0.22312(19) 1.0896(2) 0.0958(18) Uani 1 1 d U
H12 H 1.0689 0.1836 1.1003 0.115 Uiso 1 1 calc R
C13 C 1.1340(7) 0.2680(2) 1.1140(2) 0.113(2) Uani 1 1 d U
H13 H 1.1994 0.2587 1.1402 0.135 Uiso 1 1 calc R
C14 C 1.1127(6) 0.3265(2) 1.0991(2) 0.0860(14) Uani 1 1 d U
H14 H 1.1628 0.3570 1.1157 0.103 Uiso 1 1 calc R
C15 C 1.0212(5) 0.33978(18) 1.0612(2) 0.0773(13) Uani 1 1 d U
H15 H 1.0084 0.3795 1.0513 0.093 Uiso 1 1 calc R
C16 C 0.9447(4) 0.29525(16) 1.03639(17) 0.0636(10) Uani 1 1 d U
H16 H 0.8800 0.3050 1.0101 0.076 Uiso 1 1 calc R
C17 C 0.5709(4) -0.0293(2) 0.87157(14) 0.0679(11) Uani 1 1 d U
H17A H 0.5527 0.0074 0.8522 0.082 Uiso 1 1 calc R
H17B H 0.4925 -0.0566 0.8660 0.082 Uiso 1 1 calc R
C18 C 0.7101(4) -0.05775(15) 0.85356(12) 0.0494(8) Uani 1 1 d U
H18 H 0.7127 -0.0996 0.8651 0.059 Uiso 1 1 calc R
C19 C 0.7324(3) -0.05511(15) 0.79449(12) 0.0481(7) Uani 1 1 d U
C20 C 0.6347(7) -0.0609(5) 0.7604(2) 0.192(4) Uani 1 1 d U
H20 H 0.5425 -0.0649 0.7726 0.231 Uiso 1 1 calc R
C21 C 0.6566(8) -0.0617(5) 0.7048(2) 0.178(4) Uani 1 1 d U
H21 H 0.5795 -0.0668 0.6824 0.214 Uiso 1 1 calc R
C22 C 0.7730(6) -0.0560(4) 0.68603(17) 0.125(2) Uani 1 1 d U
H22 H 0.7882 -0.0562 0.6497 0.149 Uiso 1 1 calc R
C23 C 0.8710(10) -0.0498(8) 0.7180(3) 0.304(7) Uani 1 1 d U
H23 H 0.9614 -0.0438 0.7045 0.365 Uiso 1 1 calc R
C24 C 0.8552(8) -0.0511(7) 0.7734(2) 0.263(6) Uani 1 1 d U
H24 H 0.9348 -0.0491 0.7949 0.315 Uiso 1 1 calc R
C25 C 0.9253(4) 0.4770(2) -0.08960(13) 0.0648(11) Uani 1 1 d U
H25A H 0.9508 0.4360 -0.0978 0.078 Uiso 1 1 calc R
H25B H 0.9986 0.5032 -0.1031 0.078 Uiso 1 1 calc R
C26 C 0.7830(4) 0.49257(16) -0.11422(11) 0.0525(8) Uani 1 1 d U
H26 H 0.7747 0.5362 -0.1167 0.063 Uiso 1 1 calc R
C27 C 0.7606(4) 0.46567(17) -0.16827(12) 0.0573(9) Uani 1 1 d U
C28 C 0.7736(7) 0.5006(3) -0.21255(16) 0.1042(18) Uani 1 1 d U
H28 H 0.7877 0.5416 -0.2090 0.125 Uiso 1 1 calc R
C29 C 0.7660(9) 0.4752(4) -0.26282(18) 0.131(3) Uani 1 1 d U
H29 H 0.7811 0.4989 -0.2925 0.157 Uiso 1 1 calc R
C30 C 0.7377(9) 0.4182(4) -0.2684(2) 0.125(3) Uani 1 1 d U
H30 H 0.7311 0.4015 -0.3020 0.150 Uiso 1 1 calc R
C31 C 0.7181(8) 0.3836(3) -0.2252(2) 0.115(2) Uani 1 1 d U
H31 H 0.6956 0.3433 -0.2290 0.138 Uiso 1 1 calc R
C32 C 0.7315(6) 0.4080(2) -0.17551(16) 0.0822(13) Uani 1 1 d U
H32 H 0.7199 0.3835 -0.1461 0.099 Uiso 1 1 calc R
C33 C 0.7463(5) 0.37471(17) 0.15421(15) 0.0660(10) Uani 1 1 d U
H33A H 0.7328 0.3871 0.1906 0.079 Uiso 1 1 calc R
H33B H 0.8175 0.3435 0.1535 0.079 Uiso 1 1 calc R
C34 C 0.6087(4) 0.35117(15) 0.13191(13) 0.0567(9) Uani 1 1 d U
H34 H 0.6283 0.3212 0.1046 0.068 Uiso 1 1 calc R
C35 C 0.5167(5) 0.32382(18) 0.17480(15) 0.0721(12) Uani 1 1 d U
C36 C 0.4159(7) 0.3562(3) 0.19991(19) 0.110(2) Uani 1 1 d U
H36 H 0.4001 0.3957 0.1900 0.132 Uiso 1 1 calc R
C37 C 0.3360(10) 0.3313(5) 0.2401(2) 0.166(4) Uani 1 1 d U
H37 H 0.2650 0.3534 0.2564 0.199 Uiso 1 1 calc R
C38 C 0.3626(14) 0.2750(6) 0.2552(3) 0.200(6) Uani 1 1 d U
H38 H 0.3097 0.2585 0.2825 0.240 Uiso 1 1 calc R
C39 C 0.4622(13) 0.2419(4) 0.2324(4) 0.182(5) Uani 1 1 d U
H39 H 0.4794 0.2032 0.2444 0.219 Uiso 1 1 calc R
C40 C 0.5422(8) 0.2652(2) 0.1896(3) 0.123(2) Uani 1 1 d U
H40 H 0.6093 0.2420 0.1723 0.147 Uiso 1 1 calc R
C41 C 0.7497(5) 0.66986(16) 0.09740(18) 0.0734(12) Uani 1 1 d U
H41A H 0.7925 0.6949 0.0705 0.088 Uiso 1 1 calc R
H41B H 0.7818 0.6836 0.1317 0.088 Uiso 1 1 calc R
C42 C 0.5888(4) 0.67431(15) 0.09412(14) 0.0588(9) Uani 1 1 d U
H42 H 0.5476 0.6684 0.1292 0.071 Uiso 1 1 calc R
C43 C 0.5423(4) 0.73387(15) 0.07217(17) 0.0603(10) Uani 1 1 d U
C44 C 0.4460(6) 0.7679(2) 0.0990(4) 0.133(3) Uani 1 1 d U
H44 H 0.4048 0.7529 0.1296 0.159 Uiso 1 1 calc R
C45 C 0.4089(8) 0.8242(3) 0.0812(5) 0.181(5) Uani 1 1 d U
H45 H 0.3453 0.8474 0.1003 0.217 Uiso 1 1 calc R
C46 C 0.4643(13) 0.8450(3) 0.0369(5) 0.185(6) Uani 1 1 d U
H46 H 0.4374 0.8825 0.0247 0.222 Uiso 1 1 calc R
C47 C 0.5587(11) 0.8129(3) 0.0090(3) 0.148(3) Uani 1 1 d U
H47 H 0.5968 0.8283 -0.0220 0.177 Uiso 1 1 calc R
C48 C 0.5993(7) 0.7560(2) 0.0271(2) 0.0989(17) Uani 1 1 d U
H48 H 0.6650 0.7336 0.0083 0.119 Uiso 1 1 calc R
N1 N 0.8658(3) 0.02225(12) 1.05737(10) 0.0472(6) Uani 1 1 d U
N2 N 0.7891(3) -0.05978(11) 0.98542(10) 0.0515(7) Uani 1 1 d U
N3 N 0.7878(3) 0.05674(11) 0.96047(10) 0.0478(6) Uani 1 1 d U
O2 O 0.7112(2) -0.06754(11) 1.08552(9) 0.0551(6) Uani 1 1 d U
O3 O 0.5887(3) -0.01705(13) 0.92682(9) 0.0620(7) Uani 1 1 d U
O1 O 0.6981(3) 0.11495(10) 1.04284(10) 0.0558(6) Uani 1 1 d U
N7 N 0.7101(3) 0.43600(12) 0.02546(10) 0.0473(6) Uani 1 1 d U
N8 N 0.6335(3) 0.51698(11) 0.09883(9) 0.0441(6) Uani 1 1 d U
N9 N 0.7120(3) 0.55300(12) 0.00245(10) 0.0505(7) Uani 1 1 d U
N10 N 0.6852(3) 0.47097(13) -0.07466(9) 0.0490(6) Uani 1 1 d U
H10A H 0.6065 0.4531 -0.0809 0.059 Uiso 1 1 calc R
N11 N 0.5473(3) 0.40399(12) 0.10787(11) 0.0500(7) Uani 1 1 d U
H11 H 0.4580 0.4107 0.1056 0.060 Uiso 1 1 calc R
N12 N 0.5523(3) 0.62409(11) 0.06006(12) 0.0559(7) Uani 1 1 d U
H12A H 0.4760 0.6225 0.0416 0.067 Uiso 1 1 calc R
N6 N 0.9427(3) 0.13002(12) 1.02238(11) 0.0524(7) Uani 1 1 d U
H6A H 1.0327 0.1245 1.0225 0.063 Uiso 1 1 calc R
N4 N 0.9520(3) -0.09205(12) 1.06688(11) 0.0510(7) Uani 1 1 d U
H4A H 1.0210 -0.1065 1.0488 0.061 Uiso 1 1 calc R
N5 N 0.8119(3) -0.02350(12) 0.88392(9) 0.0456(6) Uani 1 1 d U
H5A H 0.8932 -0.0123 0.8725 0.055 Uiso 1 1 calc R
O4 O 0.9102(2) 0.48455(13) -0.03404(9) 0.0623(7) Uani 1 1 d U
O5 O 0.7921(2) 0.42436(10) 0.12319(9) 0.0517(6) Uani 1 1 d U
O6 O 0.7895(3) 0.61058(10) 0.08984(9) 0.0571(6) Uani 1 1 d U
P1 P 0.82491(9) 0.07584(3) 1.01942(3) 0.04220(18) Uani 1 1 d U
P2 P 0.75024(9) -0.00921(4) 0.94310(3) 0.04291(18) Uani 1 1 d U
P3 P 0.82977(9) -0.04595(4) 1.04462(3) 0.04297(19) Uani 1 1 d U
P4 P 0.74964(9) 0.48639(4) -0.01566(3) 0.04364(18) Uani 1 1 d U
P5 P 0.66980(9) 0.44937(3) 0.08547(3) 0.03928(17) Uani 1 1 d U
P6 P 0.67076(9) 0.57142(3) 0.06062(3) 0.04161(18) Uani 1 1 d U

loop_
_atom_site_aniso_label
_atom_site_aniso_U_11
_atom_site_aniso_U_22
_atom_site_aniso_U_33
_atom_site_aniso_U_23
_atom_site_aniso_U_13
_atom_site_aniso_U_12
C1 0.058(2) 0.077(2) 0.0562(19) 0.0256(18) 0.0104(17) -0.0007(19)
C2 0.063(2) 0.058(2) 0.0461(18) 0.0100(15) 0.0021(16) -0.0057(17)
C3 0.057(2) 0.064(2) 0.054(2) 0.0172(17) -0.0025(16) -0.0050(17)
C4 0.154(6) 0.102(4) 0.073(3) 0.001(3) -0.040(3) 0.017(4)
C5 0.221(9) 0.136(6) 0.097(4) 0.023(4) -0.075(5) 0.040(6)
C6 0.137(5) 0.098(4) 0.139(6) 0.052(4) -0.048(5) 0.012(4)
C7 0.103(4) 0.064(3) 0.133(5) 0.014(3) -0.032(4) 0.004(3)
C8 0.085(3) 0.067(3) 0.081(3) 0.016(2) -0.019(2) -0.004(2)
C9 0.058(2) 0.057(2) 0.077(2) -0.0273(18) -0.013(2) 0.0151(17)
C10 0.073(2) 0.0436(17) 0.0506(18) -0.0031(14) -0.0113(17) 0.0066(16)
C11 0.075(3) 0.0398(17) 0.059(2) 0.0017(15) -0.0015(18) 0.0009(16)
C12 0.131(5) 0.050(2) 0.106(4) 0.005(2) -0.058(3) -0.013(2)
C13 0.127(5) 0.091(4) 0.120(4) 0.004(3) -0.058(4) -0.023(3)
C14 0.097(4) 0.062(3) 0.099(3) -0.019(2) 0.010(3) -0.027(3)
C15 0.087(3) 0.046(2) 0.098(3) -0.007(2) 0.034(3) -0.007(2)
C16 0.066(2) 0.0450(19) 0.079(3) 0.0041(18) 0.012(2) 0.0052(17)
C17 0.0439(19) 0.112(3) 0.0476(19) -0.012(2) 0.0035(15) -0.018(2)
C18 0.0549(19) 0.0562(19) 0.0371(15) -0.0037(13) 0.0022(13) -0.0134(15)
C19 0.0444(17) 0.065(2) 0.0347(14) -0.0057(13) 0.0005(13) -0.0111(15)
C20 0.070(4) 0.451(14) 0.056(3) -0.001(6) -0.007(3) -0.031(6)
C21 0.096(5) 0.386(12) 0.053(3) -0.019(5) -0.022(3) -0.013(7)
C22 0.085(4) 0.255(8) 0.034(2) -0.002(3) -0.001(2) -0.042(4)
C23 0.129(7) 0.73(2) 0.052(3) -0.038(8) 0.027(4) -0.086(11)
C24 0.085(5) 0.658(19) 0.046(3) -0.037(7) 0.006(3) -0.042(8)
C25 0.0486(19) 0.109(3) 0.0371(17) -0.0093(19) 0.0081(15) -0.018(2)
C26 0.062(2) 0.062(2) 0.0340(15) 0.0000(14) 0.0028(13) -0.0116(16)
C27 0.066(2) 0.074(2) 0.0320(14) 0.0038(14) 0.0008(16) 0.0009(19)
C28 0.170(5) 0.103(4) 0.040(2) 0.015(2) 0.000(3) -0.012(4)
C29 0.176(7) 0.185(7) 0.033(2) 0.020(3) 0.001(3) 0.032(6)
C30 0.152(6) 0.175(6) 0.048(3) -0.031(4) -0.023(3) 0.040(6)
C31 0.141(6) 0.113(4) 0.092(4) -0.042(3) -0.018(4) 0.003(4)
C32 0.104(4) 0.087(3) 0.055(2) -0.007(2) 0.000(2) -0.006(3)
C33 0.076(3) 0.067(2) 0.055(2) 0.0274(18) -0.003(2) 0.011(2)
C34 0.084(3) 0.0439(17) 0.0420(17) 0.0069(13) 0.0078(17) 0.0060(17)
C35 0.107(3) 0.061(2) 0.048(2) 0.0133(17) -0.004(2) -0.028(2)
C36 0.148(5) 0.117(4) 0.064(3) -0.021(3) 0.046(3) -0.059(4)
C37 0.200(8) 0.226(9) 0.073(4) -0.034(5) 0.060(5) -0.115(8)
C38 0.260(13) 0.267(14) 0.074(5) 0.047(6) -0.015(6) -0.179(11)
C39 0.233(12) 0.149(8) 0.164(9) 0.112(7) -0.052(7) -0.091(7)
C40 0.165(6) 0.084(4) 0.119(4) 0.054(3) -0.014(4) -0.037(4)
C41 0.081(3) 0.0450(19) 0.094(3) -0.0029(19) -0.039(3) 0.0007(19)
C42 0.080(3) 0.0433(18) 0.0526(19) -0.0071(15) -0.0052(18) -0.0043(17)
C43 0.054(2) 0.0382(17) 0.089(3) -0.0124(17) -0.0151(19) 0.0063(15)
C44 0.059(3) 0.080(3) 0.259(8) -0.070(4) 0.003(4) 0.006(2)
C45 0.093(5) 0.083(5) 0.367(15) -0.076(7) -0.068(8) 0.044(4)
C46 0.201(10) 0.058(4) 0.297(13) 0.001(6) -0.181(10) 0.003(5)
C47 0.233(9) 0.076(4) 0.135(6) 0.023(4) -0.097(6) -0.037(5)
C48 0.147(5) 0.066(3) 0.084(3) 0.010(2) -0.027(3) -0.002(3)
N1 0.0549(16) 0.0530(15) 0.0336(12) -0.0041(11) 0.0018(11) 0.0009(12)
N2 0.072(2) 0.0418(14) 0.0402(13) -0.0008(11) 0.0026(13) -0.0078(13)
N3 0.0596(17) 0.0445(14) 0.0394(13) 0.0026(11) -0.0022(11) 0.0060(12)
O2 0.0496(14) 0.0670(15) 0.0486(13) 0.0154(11) 0.0112(10) 0.0029(11)
O3 0.0428(13) 0.1022(19) 0.0411(13) -0.0135(13) 0.0073(10) -0.0067(13)
O1 0.0481(13) 0.0527(13) 0.0664(14) -0.0170(11) 0.0045(11) 0.0048(10)
N7 0.0544(16) 0.0503(15) 0.0372(13) -0.0021(11) 0.0027(11) 0.0048(12)
N8 0.0558(16) 0.0444(14) 0.0320(12) 0.0028(10) 0.0023(11) 0.0017(12)
N9 0.0626(18) 0.0520(15) 0.0369(13) 0.0128(11) -0.0015(12) -0.0071(13)
N10 0.0447(14) 0.0711(17) 0.0312(12) -0.0024(12) -0.0009(11) -0.0099(13)
N11 0.0507(16) 0.0473(15) 0.0519(15) 0.0151(12) 0.0007(13) -0.0022(12)
N12 0.0637(19) 0.0381(14) 0.0658(18) -0.0082(13) -0.0271(15) 0.0029(12)
N6 0.0479(16) 0.0440(14) 0.0652(18) -0.0087(13) 0.0053(13) -0.0016(12)
N4 0.0520(16) 0.0545(16) 0.0465(15) 0.0143(12) 0.0158(12) 0.0062(12)
N5 0.0390(13) 0.0638(16) 0.0338(12) -0.0077(11) 0.0006(11) -0.0048(12)
O4 0.0435(13) 0.1038(19) 0.0395(12) -0.0104(13) -0.0021(10) -0.0097(13)
O5 0.0491(13) 0.0593(13) 0.0467(12) 0.0130(10) -0.0055(10) 0.0061(11)
O6 0.0569(15) 0.0550(13) 0.0594(14) -0.0033(11) -0.0183(11) -0.0102(11)
P1 0.0457(4) 0.0416(4) 0.0393(4) -0.0048(3) 0.0028(3) 0.0031(4)
P2 0.0440(4) 0.0514(4) 0.0334(4) -0.0040(3) 0.0027(3) -0.0012(4)
P3 0.0476(4) 0.0458(4) 0.0356(4) 0.0044(3) 0.0074(3) 0.0001(4)
P4 0.0435(4) 0.0591(5) 0.0283(3) -0.0002(3) -0.0008(3) -0.0026(4)
P5 0.0460(4) 0.0405(4) 0.0313(3) 0.0050(3) -0.0019(3) 0.0026(3)
P6 0.0477(4) 0.0393(4) 0.0378(4) 0.0020(3) -0.0088(3) -0.0044(3)

loop_
_atom_type_symbol
_atom_type_description
_atom_type_scat_dispersion_real
_atom_type_scat_dispersion_imag
_atom_type_scat_source
C C 0.0033 0.0016 'International Tables Vol C Tables 4.2.6.8 and 6.1.1.4'
N N 0.0061 0.0033 'International Tables Vol C Tables 4.2.6.8 and 6.1.1.4'
O O 0.0106 0.0060 'International Tables Vol C Tables 4.2.6.8 and 6.1.1.4'
P P 0.1023 0.0942 'International Tables Vol C Tables 4.2.6.8 and 6.1.1.4'
H H 0.0000 0.0000 'International Tables Vol C Tables 4.2.6.8 and 6.1.1.4'

loop_
_geom_angle_atom_site_label_1
_geom_angle_atom_site_label_2
_geom_angle_atom_site_label_3
_geom_angle
O2 C1 C2 106.2(3)
O2 C1 H1A 110.5
C2 C1 H1A 110.5
O2 C1 H1B 110.5
C2 C1 H1B 110.5
H1A C1 H1B 108.7
N4 C2 C3 114.4(3)
N4 C2 C1 101.8(3)
C3 C2 C1 112.4(3)
N4 C2 H2 109.3
C3 C2 H2 109.3
C1 C2 H2 109.3
C8 C3 C4 117.0(4)
C8 C3 C2 122.9(3)
C4 C3 C2 120.0(4)
C5 C4 C3 121.9(6)
C5 C4 H4 119.0
C3 C4 H4 119.0
C6 C5 C4 120.7(6)
C6 C5 H5 119.6
C4 C5 H5 119.6
C5 C6 C7 119.6(5)
C5 C6 H6 120.2
C7 C6 H6 120.2
C6 C7 C8 119.5(6)
C6 C7 H7 120.3
C8 C7 H7 120.3
C3 C8 C7 121.2(4)
C3 C8 H8 119.4
C7 C8 H8 119.4
O1 C9 C10 107.4(3)
O1 C9 H9A 110.2
C10 C9 H9A 110.2
O1 C9 H9B 110.2
C10 C9 H9B 110.2
H9A C9 H9B 108.5
N6 C10 C11 113.5(3)
N6 C10 C9 102.0(3)
C11 C10 C9 112.2(3)
N6 C10 H10 109.6
C11 C10 H10 109.6
C9 C10 H10 109.6
C12 C11 C16 119.0(4)
C12 C11 C10 122.1(3)
C16 C11 C10 118.8(4)
C11 C12 C13 120.8(4)
C11 C12 H12 119.6
C13 C12 H12 119.6
C14 C13 C12 119.2(5)
C14 C13 H13 120.4
C12 C13 H13 120.4
C15 C14 C13 120.5(4)
C15 C14 H14 119.8
C13 C14 H14 119.8
C14 C15 C16 120.7(4)
C14 C15 H15 119.7
C16 C15 H15 119.7
C15 C16 C11 119.8(4)
C15 C16 H16 120.1
C11 C16 H16 120.1
O3 C17 C18 105.6(3)
O3 C17 H17A 110.6
C18 C17 H17A 110.6
O3 C17 H17B 110.6
C18 C17 H17B 110.6
H17A C17 H17B 108.8
N5 C18 C19 114.3(3)
N5 C18 C17 101.2(3)
C19 C18 C17 113.5(3)
N5 C18 H18 109.2
C19 C18 H18 109.2
C17 C18 H18 109.2
C20 C19 C24 112.6(4)
C20 C19 C18 124.5(4)
C24 C19 C18 122.8(4)
C19 C20 C21 124.6(6)
C19 C20 H20 117.7
C21 C20 H20 117.7
C22 C21 C20 121.4(6)
C22 C21 H21 119.3
C20 C21 H21 119.3
C21 C22 C23 116.0(5)
C21 C22 H22 122.0
C23 C22 H22 122.0
C22 C23 C24 124.6(8)
C22 C23 H23 117.7
C24 C23 H23 117.7
C19 C24 C23 120.7(7)
C19 C24 H24 119.6
C23 C24 H24 119.6
O4 C25 C26 106.7(3)
O4 C25 H25A 110.4
C26 C25 H25A 110.4
O4 C25 H25B 110.4
C26 C25 H25B 110.4
H25A C25 H25B 108.6
N10 C26 C27 113.9(3)
N10 C26 C25 101.9(2)
C27 C26 C25 113.8(3)
N10 C26 H26 109.0
C27 C26 H26 109.0
C25 C26 H26 109.0
C32 C27 C28 117.2(4)
C32 C27 C26 122.7(3)
C28 C27 C26 120.1(4)
C27 C28 C29 120.6(5)
C27 C28 H28 119.7
C29 C28 H28 119.7
C30 C29 C28 120.3(5)
C30 C29 H29 119.9
C28 C29 H29 119.9
C29 C30 C31 119.9(5)
C29 C30 H30 120.1
C31 C30 H30 120.1
C30 C31 C32 119.9(6)
C30 C31 H31 120.1
C32 C31 H31 120.1
C27 C32 C31 122.0(5)
C27 C32 H32 119.0
C31 C32 H32 119.0
O5 C33 C34 109.0(3)
O5 C33 H33A 109.9
C34 C33 H33A 109.9
O5 C33 H33B 109.9
C34 C33 H33B 109.9
H33A C33 H33B 108.3
N11 C34 C33 102.6(3)
N11 C34 C35 113.5(3)
C33 C34 C35 111.5(3)
N11 C34 H34 109.7
C33 C34 H34 109.7
C35 C34 H34 109.7
C36 C35 C40 120.1(5)
C36 C35 C34 121.6(4)
C40 C35 C34 118.3(5)
C35 C36 C37 121.0(7)
C35 C36 H36 119.5
C37 C36 H36 119.5
C38 C37 C36 118.9(9)
C38 C37 H37 120.5
C36 C37 H37 120.5
C39 C38 C37 122.2(9)
C39 C38 H38 118.9
C37 C38 H38 118.9
C38 C39 C40 120.2(9)
C38 C39 H39 119.9
C40 C39 H39 119.9
C35 C40 C39 117.5(8)
C35 C40 H40 121.3
C39 C40 H40 121.3
O6 C41 C42 108.9(3)
O6 C41 H41A 109.9
C42 C41 H41A 109.9
O6 C41 H41B 109.9
C42 C41 H41B 109.9
H41A C41 H41B 108.3
N12 C42 C43 113.1(3)
N12 C42 C41 102.6(3)
C43 C42 C41 111.6(3)
N12 C42 H42 109.8
C43 C42 H42 109.8
C41 C42 H42 109.8
C48 C43 C44 118.7(5)
C48 C43 C42 121.1(4)
C44 C43 C42 120.2(5)
C43 C44 C45 120.9(9)
C43 C44 H44 119.5
C45 C44 H44 119.5
C46 C45 C44 119.7(9)
C46 C45 H45 120.2
C44 C45 H45 120.2
C45 C46 C47 121.5(8)
C45 C46 H46 119.3
C47 C46 H46 119.3
C46 C47 C48 119.5(9)
C46 C47 H47 120.3
C48 C47 H47 120.3
C43 C48 C47 119.7(7)
C43 C48 H48 120.1
C47 C48 H48 120.1
P1 N1 P3 123.22(17)
P3 N2 P2 123.61(16)
P2 N3 P1 124.15(16)
C1 O2 P3 112.7(2)
C17 O3 P2 112.7(2)
C9 O1 P1 112.4(2)
P4 N7 P5 123.46(17)
P5 N8 P6 123.36(16)
P6 N9 P4 124.46(16)
C26 N10 P4 108.7(2)
C26 N10 H10A 125.6
P4 N10 H10A 125.6
C34 N11 P5 111.5(2)
C34 N11 H11 124.3
P5 N11 H11 124.3
C42 N12 P6 112.9(2)
C42 N12 H12A 123.6
P6 N12 H12A 123.6
C10 N6 P1 111.2(2)
C10 N6 H6A 124.4
P1 N6 H6A 124.4
C2 N4 P3 108.4(2)
C2 N4 H4A 125.8
P3 N4 H4A 125.8
C18 N5 P2 110.6(2)
C18 N5 H5A 124.7
P2 N5 H5A 124.7
C25 O4 P4 112.9(2)
C33 O5 P5 112.4(2)
C41 O6 P6 113.2(2)
N1 P1 N3 114.84(14)
N1 P1 O1 111.83(14)
N3 P1 O1 109.22(14)
N1 P1 N6 111.29(15)
N3 P1 N6 112.90(15)
O1 P1 N6 95.08(13)
N3 P2 O3 113.01(15)
N3 P2 N2 114.92(14)
O3 P2 N2 108.40(16)
N3 P2 N5 110.89(14)
O3 P2 N5 94.79(13)
N2 P2 N5 113.12(14)
N2 P3 N1 115.57(14)
N2 P3 O2 112.59(15)
N1 P3 O2 107.86(14)
N2 P3 N4 111.94(15)
N1 P3 N4 112.23(15)
O2 P3 N4 94.70(12)
N7 P4 O4 113.65(15)
N7 P4 N9 115.00(13)
O4 P4 N9 108.72(15)
N7 P4 N10 111.13(14)
O4 P4 N10 94.74(13)
N9 P4 N10 111.85(15)
N8 P5 N7 115.68(13)
N8 P5 O5 111.22(13)
N7 P5 O5 109.29(14)
N8 P5 N11 111.23(15)
N7 P5 N11 112.47(15)
O5 P5 N11 95.06(13)
N9 P6 N8 114.95(13)
N9 P6 O6 113.54(15)
N8 P6 O6 106.96(13)
N9 P6 N12 110.57(15)
N8 P6 N12 113.92(16)
O6 P6 N12 95.26(13)

loop_
_geom_bond_atom_site_label_1
_geom_bond_atom_site_label_2
_geom_bond_distance
C1 O2 1.434(4)
C1 C2 1.518(5)
C1 H1A 0.9700
C1 H1B 0.9700
C2 N4 1.464(4)
C2 C3 1.511(5)
C2 H2 0.9800
C3 C8 1.361(6)
C3 C4 1.373(6)
C4 C5 1.354(8)
C4 H4 0.9300
C5 C6 1.344(9)
C5 H5 0.9300
C6 C7 1.357(8)
C6 H6 0.9300
C7 C8 1.394(6)
C7 H7 0.9300
C8 H8 0.9300
C9 O1 1.437(4)
C9 C10 1.522(5)
C9 H9A 0.9700
C9 H9B 0.9700
C10 N6 1.454(4)
C10 C11 1.515(5)
C10 H10 0.9800
C11 C12 1.347(6)
C11 C16 1.386(5)
C12 C13 1.385(6)
C12 H12 0.9300
C13 C14 1.377(7)
C13 H13 0.9300
C14 C15 1.325(7)
C14 H14 0.9300
C15 C16 1.382(6)
C15 H15 0.9300
C16 H16 0.9300
C17 O3 1.435(4)
C17 C18 1.532(5)
C17 H17A 0.9700
C17 H17B 0.9700
C18 N5 1.450(4)
C18 C19 1.511(4)
C18 H18 0.9800
C19 C20 1.272(6)
C19 C24 1.281(7)
C20 C21 1.423(8)
C20 H20 0.9300
C21 C22 1.206(8)
C21 H21 0.9300
C22 C23 1.238(10)
C22 H22 0.9300
C23 C24 1.413(8)
C23 H23 0.9300
C24 H24 0.9300
C25 O4 1.424(4)
C25 C26 1.524(5)
C25 H25A 0.9700
C25 H25B 0.9700
C26 N10 1.446(4)
C26 C27 1.509(4)
C26 H26 0.9800
C27 C32 1.330(6)
C27 C28 1.372(5)
C28 C29 1.395(7)
C28 H28 0.9300
C29 C30 1.310(10)
C29 H29 0.9300
C30 C31 1.352(9)
C30 H30 0.9300
C31 C32 1.377(6)
C31 H31 0.9300
C32 H32 0.9300
C33 O5 1.427(4)
C33 C34 1.514(6)
C33 H33A 0.9700
C33 H33B 0.9700
C34 N11 1.449(4)
C34 C35 1.520(5)
C34 H34 0.9800
C35 C36 1.354(8)
C35 C40 1.383(6)
C36 C37 1.384(7)
C36 H36 0.9300
C37 C38 1.339(14)
C37 H37 0.9300
C38 C39 1.331(16)
C38 H38 0.9300
C39 C40 1.420(11)
C39 H39 0.9300
C40 H40 0.9300
C41 O6 1.391(4)
C41 C42 1.527(6)
C41 H41A 0.9700
C41 H41B 0.9700
C42 N12 1.457(4)
C42 C43 1.508(5)
C42 H42 0.9800
C43 C48 1.354(7)
C43 C44 1.368(7)
C44 C45 1.382(10)
C44 H44 0.9300
C45 C46 1.322(15)
C45 H45 0.9300
C46 C47 1.344(15)
C46 H46 0.9300
C47 C48 1.406(8)
C47 H47 0.9300
C48 H48 0.9300
N1 P1 1.583(3)
N1 P3 1.595(3)
N2 P3 1.578(3)
N2 P2 1.600(3)
N3 P2 1.579(3)
N3 P1 1.591(3)
O2 P3 1.601(2)
O3 P2 1.592(3)
O1 P1 1.598(2)
N7 P4 1.578(3)
N7 P5 1.594(3)
N8 P5 1.586(3)
N8 P6 1.594(3)
N9 P6 1.578(3)
N9 P4 1.598(3)
N10 P4 1.649(2)
N10 H10A 0.8600
N11 P5 1.641(3)
N11 H11 0.8600
N12 P6 1.625(3)
N12 H12A 0.8600
N6 P1 1.647(3)
N6 H6A 0.8600
N4 P3 1.648(3)
N4 H4A 0.8600
N5 P2 1.639(2)
N5 H5A 0.8600
O4 P4 1.589(3)
O5 P5 1.601(2)
O6 P6 1.604(2)

loop_
_geom_torsion_atom_site_label_1
_geom_torsion_atom_site_label_2
_geom_torsion_atom_site_label_3
_geom_torsion_atom_site_label_4
_geom_torsion
O2 C1 C2 N4 -36.8(4)
O2 C1 C2 C3 -159.6(3)
N4 C2 C3 C8 -37.7(5)
C1 C2 C3 C8 77.7(5)
N4 C2 C3 C4 146.1(5)
C1 C2 C3 C4 -98.5(5)
C8 C3 C4 C5 -0.4(10)
C2 C3 C4 C5 176.0(7)
C3 C4 C5 C6 -1.2(13)
C4 C5 C6 C7 2.6(14)
C5 C6 C7 C8 -2.4(11)
C4 C3 C8 C7 0.5(7)
C2 C3 C8 C7 -175.8(5)
C6 C7 C8 C3 0.9(9)
O1 C9 C10 N6 -33.6(3)
O1 C9 C10 C11 -155.5(3)
N6 C10 C11 C12 -31.7(6)
C9 C10 C11 C12 83.2(5)
N6 C10 C11 C16 152.6(3)
C9 C10 C11 C16 -92.4(4)
C16 C11 C12 C13 -2.0(8)
C10 C11 C12 C13 -177.6(5)
C11 C12 C13 C14 1.8(10)
C12 C13 C14 C15 -1.1(10)
C13 C14 C15 C16 0.6(8)
C14 C15 C16 C11 -0.7(6)
C12 C11 C16 C15 1.4(6)
C10 C11 C16 C15 177.2(4)
O3 C17 C18 N5 -37.8(4)
O3 C17 C18 C19 -160.6(3)
N5 C18 C19 C20 -152.0(7)
C17 C18 C19 C20 -36.7(8)
N5 C18 C19 C24 33.4(10)
C17 C18 C19 C24 148.7(9)
C24 C19 C20 C21 -1.3(15)
C18 C19 C20 C21 -176.4(9)
C19 C20 C21 C22 -1(2)
C20 C21 C22 C23 0.4(18)
C21 C22 C23 C24 2(2)
C20 C19 C24 C23 3.7(19)
C18 C19 C24 C23 179.0(12)
C22 C23 C24 C19 -5(3)
O4 C25 C26 N10 -35.0(4)
O4 C25 C26 C27 -158.0(3)
N10 C26 C27 C32 -41.3(6)
C25 C26 C27 C32 74.9(5)
N10 C26 C27 C28 140.5(5)
C25 C26 C27 C28 -103.3(5)
C32 C27 C28 C29 -4.3(9)
C26 C27 C28 C29 174.1(6)
C27 C28 C29 C30 4.2(12)
C28 C29 C30 C31 -1.1(13)
C29 C30 C31 C32 -1.7(12)
C28 C27 C32 C31 1.5(8)
C26 C27 C32 C31 -176.8(5)
C30 C31 C32 C27 1.5(10)
O5 C33 C34 N11 -28.0(4)
O5 C33 C34 C35 -149.8(3)
N11 C34 C35 C36 -21.4(6)
C33 C34 C35 C36 93.9(5)
N11 C34 C35 C40 161.5(4)
C33 C34 C35 C40 -83.2(5)
C40 C35 C36 C37 -0.7(9)
C34 C35 C36 C37 -177.8(5)
C35 C36 C37 C38 2.0(11)
C36 C37 C38 C39 -0.8(16)
C37 C38 C39 C40 -1.6(19)
C36 C35 C40 C39 -1.6(9)
C34 C35 C40 C39 175.5(6)
C38 C39 C40 C35 2.8(14)
O6 C41 C42 N12 -27.1(4)
O6 C41 C42 C43 -148.5(3)
N12 C42 C43 C48 -65.6(5)
C41 C42 C43 C48 49.5(5)
N12 C42 C43 C44 117.5(4)
C41 C42 C43 C44 -127.4(5)
C48 C43 C44 C45 -1.2(8)
C42 C43 C44 C45 175.8(6)
C43 C44 C45 C46 1.9(12)
C44 C45 C46 C47 -1.4(15)
C45 C46 C47 C48 0.2(13)
C44 C43 C48 C47 0.0(8)
C42 C43 C48 C47 -177.0(5)
C46 C47 C48 C43 0.5(10)
C2 C1 O2 P3 19.6(4)
C18 C17 O3 P2 24.9(4)
C10 C9 O1 P1 21.7(3)
C27 C26 N10 P4 162.5(3)
C25 C26 N10 P4 39.5(3)
C33 C34 N11 P5 31.7(3)
C35 C34 N11 P5 152.1(3)
C43 C42 N12 P6 144.6(3)
C41 C42 N12 P6 24.2(4)
C11 C10 N6 P1 154.7(3)
C9 C10 N6 P1 33.8(3)
C3 C2 N4 P3 162.0(3)
C1 C2 N4 P3 40.6(3)
C19 C18 N5 P2 160.0(2)
C17 C18 N5 P2 37.7(3)
C26 C25 O4 P4 17.3(4)
C34 C33 O5 P5 14.3(4)
C42 C41 O6 P6 20.5(4)
P3 N1 P1 N3 -17.7(3)
P3 N1 P1 O1 107.53(19)
P3 N1 P1 N6 -147.49(19)
P2 N3 P1 N1 17.1(3)
P2 N3 P1 O1 -109.5(2)
P2 N3 P1 N6 146.1(2)
C9 O1 P1 N1 113.9(2)
C9 O1 P1 N3 -117.9(2)
C9 O1 P1 N6 -1.4(3)
C10 N6 P1 N1 -136.5(2)
C10 N6 P1 N3 92.7(3)
C10 N6 P1 O1 -20.7(3)
P1 N3 P2 O3 110.3(2)
P1 N3 P2 N2 -14.8(3)
P1 N3 P2 N5 -144.7(2)
C17 O3 P2 N3 112.5(3)
C17 O3 P2 N2 -118.9(3)
C17 O3 P2 N5 -2.6(3)
P3 N2 P2 N3 13.1(3)
P3 N2 P2 O3 -114.4(2)
P3 N2 P2 N5 141.8(2)
C18 N5 P2 N3 -139.4(2)
C18 N5 P2 O3 -22.6(3)
C18 N5 P2 N2 89.8(2)
P2 N2 P3 N1 -13.8(3)
P2 N2 P3 O2 110.7(2)
P2 N2 P3 N4 -144.0(2)
P1 N1 P3 N2 16.3(3)
P1 N1 P3 O2 -110.68(19)
P1 N1 P3 N4 146.33(18)
C1 O2 P3 N2 120.2(3)
C1 O2 P3 N1 -111.1(3)
C1 O2 P3 N4 4.1(3)
C2 N4 P3 N2 -144.4(2)
C2 N4 P3 N1 83.7(2)
C2 N4 P3 O2 -27.8(3)
P5 N7 P4 O4 112.4(2)
P5 N7 P4 N9 -13.8(3)
P5 N7 P4 N10 -142.2(2)
C25 O4 P4 N7 121.0(3)
C25 O4 P4 N9 -109.5(3)
C25 O4 P4 N10 5.5(3)
P6 N9 P4 N7 13.3(3)
P6 N9 P4 O4 -115.4(2)
P6 N9 P4 N10 141.3(2)
C26 N10 P4 N7 -145.8(2)
C26 N10 P4 O4 -28.2(3)
C26 N10 P4 N9 84.2(3)
P6 N8 P5 N7 -15.2(3)
P6 N8 P5 O5 110.24(19)
P6 N8 P5 N11 -145.14(18)
P4 N7 P5 N8 14.9(3)
P4 N7 P5 O5 -111.5(2)
P4 N7 P5 N11 144.23(19)
C33 O5 P5 N8 119.2(2)
C33 O5 P5 N7 -111.9(2)
C33 O5 P5 N11 4.1(3)
C34 N11 P5 N8 -137.6(2)
C34 N11 P5 N7 90.8(2)
C34 N11 P5 O5 -22.5(2)
P4 N9 P6 N8 -13.6(3)
P4 N9 P6 O6 110.0(2)
P4 N9 P6 N12 -144.3(2)
P5 N8 P6 N9 14.5(3)
P5 N8 P6 O6 -112.5(2)
P5 N8 P6 N12 143.60(19)
C41 O6 P6 N9 109.9(3)
C41 O6 P6 N8 -122.2(3)
C41 O6 P6 N12 -5.3(3)
C42 N12 P6 N9 -130.3(3)
C42 N12 P6 N8 98.5(3)
C42 N12 P6 O6 -12.7(3)
